data_7135260
loop_
_publ_author_name
'Mandal, Chhotan'
'Kundu, Abhishek'
'Panda, Sourav'
'Mukherjee, Debabrata'

_publ_section_title
;
 Intriguing Metal-Ligand Interplays Leading to Diverse Al-H-M (M = Mg, Ca)
 Heterobimetallic Hydrides on a Picolyl-Based 3N Ligand
;
_journal_name_full 'Chemical Communications'
_journal_paper_doi 10.1039/D5CC05693D
_journal_year 2025
_chemical_formula_moiety 'C33 H68 Al Mg N5 Si4'
_chemical_formula_sum 'C33 H68 Al Mg N5 Si4'
_chemical_formula_weight 698.57
_space_group_crystal_system orthorhombic
_space_group_IT_number 61
_space_group_name_Hall '-P 2ac 2ab'
_space_group_name_H-M_alt 'P b c a'
_atom_sites_solution_hydrogens mixed
_audit_creation_date 2025-08-20
_audit_creation_method
;
Olex2 1.5
(compiled 2025.04.05 svn.rf049d14d for OlexSys, GUI svn.r7205)
;
_audit_update_record
;
2025-08-21 deposited with the CCDC.	2025-11-27 downloaded from the CCDC.
;
_cell_angle_alpha 90
_cell_angle_beta 90
_cell_angle_gamma 90
_cell_formula_units_Z 8
_cell_length_a 12.85853(5)
_cell_length_b 20.34220(9)
_cell_length_c 32.09584(12)
_cell_measurement_reflns_used 78385
_cell_measurement_temperature 99.98(10)
_cell_measurement_theta_max 68.2390
_cell_measurement_theta_min 2.4980
_cell_volume 8395.33(6)
_computing_cell_refinement 'CrysAlisPro 1.171.43.119a (Rigaku OD, 2024)'
_computing_data_collection 'CrysAlisPro 1.171.43.119a (Rigaku OD, 2024)'
_computing_data_reduction 'CrysAlisPro 1.171.43.119a (Rigaku OD, 2024)'
_computing_molecular_graphics 'Olex2 1.5 (Dolomanov et al., 2009)'
_computing_publication_material 'Olex2 1.5 (Dolomanov et al., 2009)'
_computing_structure_refinement 'SHELXL 2018/3 (Sheldrick, 2015)'
_computing_structure_solution 'SHELXT 2014/5 (Sheldrick, 2014)'
_diffrn_ambient_temperature 100.15
_diffrn_detector_area_resol_mean 10.0000
_diffrn_detector_type HyPix3000
_diffrn_measured_fraction_theta_full 0.997
_diffrn_measured_fraction_theta_max 0.995
_diffrn_measurement_details
;
List of Runs (angles in degrees, time in seconds):

  # Type    Start    End  Width  t~exp~   \w     \q     \k     \f   Frames
#--------------------------------------------------------------------------
  1  \w    -40.00  26.00   0.50    0.30    --  -40.58  35.00 -45.00  132
  2  \w   -107.00 -26.00   0.50    0.30    --  -40.58 -35.00 156.00  162
  3  \w    -71.00  30.00   0.50    0.30    --  -40.58  87.00 110.00  202
  4  \w    -91.00 -16.00   0.50    0.30    --  -40.58 132.00 177.00  150
  5  \w    -26.00  40.00   0.50    0.30    --   40.58 -35.00 156.00  132
  6  \w    -22.00  71.00   0.50    0.30    --   40.58 -87.00  -6.00  186
  7  \w     38.00  95.00   0.50    0.30    --   40.58-132.00 107.00  114
  8  \w     26.00 108.00   0.50    0.30    --   40.58  35.00 -45.00  164
  9  \w   -153.00 -78.00   0.50    1.00    --  -82.50 -87.00  -6.00  150
 10  \w   -113.00 -12.00   0.50    1.00    --  -82.50  87.00 110.00  202
 11  \w    -96.00 -19.00   0.50    1.00    --  -82.50 138.00  -6.00  154
 12  \w    -91.00 -17.00   0.50    1.00    --  -82.50 132.00 177.00  148
 13  \w   -150.00 -64.00   0.50    1.00    --  -82.50-138.00 -67.00  172
 14  \w   -149.00 -68.00   0.50    1.00    --  -82.50 -35.00 156.00  162
 15  \w     27.00 127.00   0.50    1.00    --   96.67 -87.00  -6.00  200
 16  \w     86.00 164.00   0.50    1.00    --   96.67 138.00  -6.00  156
 17  \w     90.00 162.00   0.50    1.00    --   96.67 132.00 177.00  144
 18  \w     82.00 164.00   0.50    1.00    --   96.67  35.00 -45.00  164
 19  \w    100.00 167.00   0.50    1.00    --   96.67  87.00 110.00  134
 20  \w   -109.00 -63.00   0.50    0.30    --  -40.58-139.00 120.00   92
 21  \w   -109.00 -63.00   0.50    0.30    --  -40.58-139.00-120.00   92
 22  \w    -56.00 -16.00   0.50    1.00    --  -82.50  50.00-120.00   80
 23  \w     29.00  83.00   0.50    1.00    --   96.67 -68.00 -90.00  108
 24  \w     29.00  83.00   0.50    1.00    --   96.67 -68.00   0.00  108
 25  \w     30.00  57.00   0.50    1.00    --   96.67 -50.00 120.00   54
 26  \w     29.00  68.00   0.50    1.00    --   96.67 -59.00-120.00   78
 27  \w     30.00  57.00   0.50    1.00    --   96.67 -50.00 -90.00   54
 28  \w     23.00 106.00   0.50    1.00    --   96.67 -96.00 -90.00  166
 29  \w     29.00  68.00   0.50    1.00    --   96.67 -59.00 120.00   78
 30  \w   -109.00 -63.00   0.50    0.30    --  -40.58-139.00 -30.00   92
 31  \w   -109.00 -14.00   0.50    0.30    --  -40.58 -77.00 120.00  190
 32  \w   -107.00 -20.00   0.50    0.30    --  -40.58 -54.00  30.00  174
 33  \w     21.00 108.00   0.50    0.30    --   40.58  54.00-150.00  174
 34  \w     14.00 109.00   0.50    0.30    --   40.58  77.00  30.00  190
 35  \w     14.00 109.00   0.50    0.30    --   40.58  77.00 120.00  190
 36  \w     14.00 109.00   0.50    0.30    --   40.58  77.00-120.00  190
 37  \w     14.00 109.00   0.50    0.30    --   40.58  77.00 -30.00  190
 38  \w     70.00 165.00   0.50    1.00    --   96.67  77.00-180.00  190
 39  \w     44.00 127.00   0.50    1.00    --   96.67-145.00-120.00  166
 40  \w     78.00 163.00   0.50    1.00    --   96.67  50.00 150.00  170
 41  \w     78.00 163.00   0.50    1.00    --   96.67  50.00   0.00  170
 42  \w     73.00 165.00   0.50    1.00    --   96.67  68.00-120.00  184
 43  \w     75.00 164.00   0.50    1.00    --   96.67  59.00  30.00  178
 44  \w     70.00 165.00   0.50    1.00    --   96.67  77.00-150.00  190
 45  \w     82.00 167.00   0.50    1.00    --   96.67  25.00  90.00  170
 46  \w     75.00 164.00   0.50    1.00    --   96.67  59.00 -90.00  178
 47  \w     73.00 165.00   0.50    1.00    --   96.67  68.00  60.00  184
 48  \w     70.00 165.00   0.50    1.00    --   96.67  77.00  90.00  190
;
_diffrn_measurement_device 'four-circle diffractometer'
_diffrn_measurement_device_type 'XtaLAB Synergy, Dualflex, HyPix3000'
_diffrn_measurement_method '\w scans'
_diffrn_radiation_type CuK\a
_diffrn_radiation_wavelength 1.54184
_diffrn_reflns_av_R_equivalents 0.0494
_diffrn_reflns_av_unetI/netI 0.0165
_diffrn_reflns_Laue_measured_fraction_full 0.997
_diffrn_reflns_Laue_measured_fraction_max 0.995
_diffrn_reflns_limit_h_max 15
_diffrn_reflns_limit_h_min -15
_diffrn_reflns_limit_k_max 24
_diffrn_reflns_limit_k_min -23
_diffrn_reflns_limit_l_max 38
_diffrn_reflns_limit_l_min -38
_diffrn_reflns_number 107898
_diffrn_reflns_point_group_measured_fraction_full 0.997
_diffrn_reflns_point_group_measured_fraction_max 0.995
_diffrn_reflns_theta_full 67.684
_diffrn_reflns_theta_max 68.360
_diffrn_reflns_theta_min 2.753
_exptl_absorpt_coefficient_mu 1.866
_exptl_absorpt_correction_T_max 1.00000
_exptl_absorpt_correction_T_min 0.79248
_exptl_absorpt_correction_type multi-scan
_exptl_absorpt_process_details
;
CrysAlisPro 1.171.43.119a (Rigaku Oxford Diffraction, 2024)
Empirical absorption correction using spherical harmonics,
implemented in SCALE3 ABSPACK scaling algorithm.
;
_exptl_crystal_colour 'clear reddish red'
_exptl_crystal_colour_lustre clear
_exptl_crystal_colour_modifier reddish
_exptl_crystal_colour_primary red
_exptl_crystal_density_diffrn 1.105
_exptl_crystal_description block
_exptl_crystal_F_000 3056
_exptl_crystal_preparation 'solvent diffusion'
_exptl_crystal_size_max 0.0128
_exptl_crystal_size_mid 0.0126
_exptl_crystal_size_min 0.0124
_refine_diff_density_max 0.802
_refine_diff_density_min -0.562
_refine_diff_density_rms 0.058
_refine_ls_extinction_method none
_refine_ls_goodness_of_fit_ref 1.031
_refine_ls_hydrogen_treatment mixed
_refine_ls_matrix_type full
_refine_ls_number_parameters 435
_refine_ls_number_reflns 7675
_refine_ls_number_restraints 0
_refine_ls_restrained_S_all 1.031
_refine_ls_R_factor_all 0.0442
_refine_ls_R_factor_gt 0.0426
_refine_ls_shift/su_max 0.001
_refine_ls_shift/su_mean 0.000
_refine_ls_structure_factor_coef Fsqd
_refine_ls_weighting_details 'w=1/[\s^2^(Fo^2^)+(0.0563P)^2^+9.0380P] where P=(Fo^2^+2Fc^2^)/3'
_refine_ls_weighting_scheme calc
_refine_ls_wR_factor_gt 0.1121
_refine_ls_wR_factor_ref 0.1135
_reflns_Friedel_coverage 0.000
_reflns_number_gt 7312
_reflns_number_total 7675
_reflns_threshold_expression 'I > 2\s(I)'
_cod_data_source_file d5cc05693d2.cif
_cod_data_source_block dm-cm_mgal14_auto
_cod_database_code 7135260
_shelx_shelxl_version_number 2018/3
_shelx_space_group_comment
;
The symmetry employed for this shelxl refinement is uniquely defined
by the following loop, which should always be used as a source of
symmetry information in preference to the above space-group names.
They are only intended as comments.
;
_shelx_estimated_absorpt_t_max 0.977
_shelx_estimated_absorpt_t_min 0.977
_olex2_refinement_description
;
1. Fixed Uiso
 At 1.2 times of:
  All C(H) groups, All C(H,H) groups
 At 1.5 times of:
  All C(H,H,H) groups
2. Others
 Fixed Sof: C17(0.75) H17A(0.75) H17B(0.75) C18(0.25) H18A(0.25) H18B(0.25)
3.a Secondary CH2 refined with riding coordinates:
 C15(H15A,H15B), C16(H16A,H16B), C21(H21A,H21B), C19(H19A,H19B), C17(H17A,
 H17B), C18(H18A,H18B)
3.b Aromatic/amide H refined with riding coordinates:
 C10(H10), C8(H8), C4(H4), C2(H2)
3.c Idealised Me refined as rotating group:
 C29(H29A,H29B,H29C), C30(H30A,H30B,H30C), C27(H27A,H27B,H27C), C14(H14A,H14B,
 H14C), C13(H13A,H13B,H13C), C31(H31A,H31B,H31C), C23(H23A,H23B,H23C), C32(H32A,
 H32B,H32C), C12(H12A,H12B,H12C), C33(H33A,H33B,H33C), C28(H28A,H28B,H28C),
 C25(H25A,H25B,H25C), C34(H34A,H34B,H34C), C22(H22A,H22B,H22C), C24(H24A,H24B,
 H24C), C20(H20A,H20B,H20C), C26(H26A,H26B,H26C)
;
_olex2_submission_special_instructions 'No special instructions were received'
_oxdiff_exptl_absorpt_empirical_details
;
Empirical correction (ABSPACK) includes:
- Absorption correction using spherical harmonics
- Frame scaling
;

loop_
_space_group_symop_operation_xyz
'x, y, z'
'-x+1/2, -y, z+1/2'
'-x, y+1/2, -z+1/2'
'x+1/2, -y+1/2, -z'
'-x, -y, -z'
'x-1/2, y, -z-1/2'
'x, -y-1/2, z-1/2'
'-x-1/2, y-1/2, z'

loop_
_atom_site_label
_atom_site_type_symbol
_atom_site_fract_x
_atom_site_fract_y
_atom_site_fract_z
_atom_site_U_iso_or_equiv
_atom_site_adp_type
_atom_site_occupancy
_atom_site_site_symmetry_order
_atom_site_calc_flag
_atom_site_refinement_flags_posn
_atom_site_refinement_flags_adp
_atom_site_refinement_flags_occupancy
_atom_site_disorder_assembly
_atom_site_disorder_group
Si1 Si 0.57620(4) 0.48619(2) 0.39805(2) 0.02105(13) Uani 1 1 d . . . . .
Si3 Si 0.45932(4) 0.09085(2) 0.43205(2) 0.02307(13) Uani 1 1 d . . . . .
Al03 Al 0.47444(4) 0.23456(2) 0.40025(2) 0.01849(13) Uani 1 1 d . . . . .
Si4 Si 0.46296(4) 0.11853(3) 0.33988(2) 0.02512(13) Uani 1 1 d . . . . .
Si2 Si 0.57216(4) 0.44282(3) 0.30877(2) 0.02773(14) Uani 1 1 d . . . . .
Mg06 Mg 0.61360(5) 0.33566(3) 0.37935(2) 0.02174(14) Uani 1 1 d . . . . .
N1 N 0.38748(12) 0.28867(7) 0.43156(4) 0.0202(3) Uani 1 1 d . . . . .
N5 N 0.45761(12) 0.14652(7) 0.39118(5) 0.0213(3) Uani 1 1 d . . . . .
N2 N 0.58901(13) 0.26984(8) 0.43077(5) 0.0253(3) Uani 1 1 d . . . . .
N4 N 0.58808(12) 0.42678(8) 0.36065(5) 0.0220(3) Uani 1 1 d . . . . .
N3 N 0.77620(14) 0.30207(9) 0.38245(7) 0.0375(4) Uani 1 1 d . . . . .
C1 C 0.28510(14) 0.30973(8) 0.42523(5) 0.0197(4) Uani 1 1 d . . . . .
C6 C 0.23006(14) 0.28083(9) 0.38843(5) 0.0189(4) Uani 1 1 d . . . . .
C7 C 0.17689(14) 0.22077(9) 0.39215(6) 0.0214(4) Uani 1 1 d . . . . .
C11 C 0.22788(14) 0.31510(9) 0.35050(6) 0.0207(4) Uani 1 1 d . . . . .
C10 C 0.17322(15) 0.28876(9) 0.31709(6) 0.0251(4) Uani 1 1 d . . . . .
H10 H 0.171839 0.312002 0.291420 0.030 Uiso 1 1 calc R U . . .
C5 C 0.43980(16) 0.31893(9) 0.46513(6) 0.0232(4) Uani 1 1 d . . . . .
C8 C 0.12255(15) 0.19628(9) 0.35804(6) 0.0239(4) Uani 1 1 d . . . . .
H8 H 0.085968 0.155929 0.360758 0.029 Uiso 1 1 calc R U . . .
C4 C 0.39725(17) 0.36458(9) 0.49012(6) 0.0273(4) Uani 1 1 d . . . . .
H4 H 0.438339 0.382211 0.512039 0.033 Uiso 1 1 calc R U . . .
C9 C 0.12029(15) 0.22906(10) 0.32023(6) 0.0261(4) Uani 1 1 d . . . . .
C2 C 0.23697(16) 0.35427(9) 0.44947(6) 0.0251(4) Uani 1 1 d . . . . .
H2 H 0.166296 0.364376 0.443693 0.030 Uiso 1 1 calc R U . . .
C3 C 0.28878(18) 0.38882(10) 0.48508(6) 0.0289(4) Uani 1 1 d . . . . .
C15 C 0.54879(16) 0.29404(10) 0.47110(6) 0.0279(4) Uani 1 1 d . . . . .
H15A H 0.593736 0.329889 0.481626 0.034 Uiso 1 1 calc R U . . .
H15B H 0.549157 0.257982 0.491818 0.034 Uiso 1 1 calc R U . . .
C29 C 0.64402(17) 0.46017(10) 0.44728(6) 0.0292(4) Uani 1 1 d . . . . .
H29A H 0.627264 0.414149 0.453333 0.044 Uiso 1 1 calc R U . . .
H29B H 0.620770 0.487935 0.470432 0.044 Uiso 1 1 calc R U . . .
H29C H 0.719351 0.464861 0.443741 0.044 Uiso 1 1 calc R U . . .
C30 C 0.43747(16) 0.50274(10) 0.41249(7) 0.0296(4) Uani 1 1 d . . . . .
H30A H 0.401127 0.522184 0.388650 0.044 Uiso 1 1 calc R U . . .
H30B H 0.435214 0.533282 0.436086 0.044 Uiso 1 1 calc R U . . .
H30C H 0.403508 0.461404 0.420292 0.044 Uiso 1 1 calc R U . . .
C27 C 0.57953(18) 0.03874(10) 0.43099(7) 0.0343(5) Uani 1 1 d . . . . .
H27A H 0.580225 0.012271 0.405480 0.051 Uiso 1 1 calc R U . . .
H27B H 0.580081 0.009611 0.455312 0.051 Uiso 1 1 calc R U . . .
H27C H 0.641133 0.067085 0.431628 0.051 Uiso 1 1 calc R U . . .
C14 C 0.28111(16) 0.38089(9) 0.34603(6) 0.0264(4) Uani 1 1 d . . . . .
H14A H 0.244564 0.413675 0.362949 0.040 Uiso 1 1 calc R U . . .
H14B H 0.279987 0.394420 0.316734 0.040 Uiso 1 1 calc R U . . .
H14C H 0.353321 0.377263 0.355525 0.040 Uiso 1 1 calc R U . . .
C13 C 0.17504(19) 0.18409(10) 0.43264(6) 0.0336(5) Uani 1 1 d . . . . .
H13A H 0.211522 0.209715 0.453968 0.050 Uiso 1 1 calc R U . . .
H13B H 0.209587 0.141508 0.429134 0.050 Uiso 1 1 calc R U . . .
H13C H 0.102798 0.177069 0.441291 0.050 Uiso 1 1 calc R U . . .
C31 C 0.63565(17) 0.56758(10) 0.38367(7) 0.0323(5) Uani 1 1 d . . . . .
H31A H 0.709657 0.561500 0.377472 0.049 Uiso 1 1 calc R U . . .
H31B H 0.627979 0.598313 0.406985 0.049 Uiso 1 1 calc R U . . .
H31C H 0.600299 0.585331 0.359074 0.049 Uiso 1 1 calc R U . . .
C23 C 0.38249(17) 0.16972(12) 0.30434(6) 0.0341(5) Uani 1 1 d . . . . .
H23A H 0.311480 0.172691 0.315270 0.051 Uiso 1 1 calc R U . . .
H23B H 0.381054 0.149568 0.276612 0.051 Uiso 1 1 calc R U . . .
H23C H 0.412512 0.213898 0.302398 0.051 Uiso 1 1 calc R U . . .
C16 C 0.68786(17) 0.23323(11) 0.43552(7) 0.0367(5) Uani 1 1 d . . . . .
H16A H 0.729069 0.253294 0.458262 0.044 Uiso 1 1 calc R U . A 2
H16B H 0.672287 0.187265 0.443502 0.044 Uiso 1 1 calc R U . A 2
C32 C 0.4696(2) 0.50583(11) 0.29700(7) 0.0391(5) Uani 1 1 d . . . . .
H32A H 0.403766 0.492517 0.309858 0.059 Uiso 1 1 calc R U . . .
H32B H 0.460453 0.509345 0.266770 0.059 Uiso 1 1 calc R U . . .
H32C H 0.491063 0.548530 0.308230 0.059 Uiso 1 1 calc R U . . .
C12 C 0.0642(2) 0.20053(12) 0.28320(7) 0.0402(5) Uani 1 1 d . . . . .
H12A H 0.112932 0.174391 0.266558 0.060 Uiso 1 1 calc R U . . .
H12B H 0.036035 0.236244 0.266101 0.060 Uiso 1 1 calc R U . . .
H12C H 0.007239 0.172402 0.292855 0.060 Uiso 1 1 calc R U . . .
C33 C 0.53071(19) 0.36729(11) 0.27966(7) 0.0361(5) Uani 1 1 d . . . . .
H33A H 0.581953 0.332288 0.283992 0.054 Uiso 1 1 calc R U . . .
H33B H 0.525827 0.377347 0.249861 0.054 Uiso 1 1 calc R U . . .
H33C H 0.462696 0.352764 0.289907 0.054 Uiso 1 1 calc R U . . .
C28 C 0.3463(2) 0.03320(12) 0.43371(9) 0.0469(6) Uani 1 1 d . . . . .
H28A H 0.283054 0.056570 0.425299 0.070 Uiso 1 1 calc R U . . .
H28B H 0.337801 0.016315 0.462097 0.070 Uiso 1 1 calc R U . . .
H28C H 0.358799 -0.003522 0.414586 0.070 Uiso 1 1 calc R U . . .
C21 C 0.84478(18) 0.36117(12) 0.38318(10) 0.0474(6) Uani 1 1 d . . . . .
H21A H 0.818499 0.391389 0.404946 0.057 Uiso 1 1 calc R U . . .
H21B H 0.837667 0.384008 0.356090 0.057 Uiso 1 1 calc R U . . .
C25 C 0.60001(18) 0.11986(14) 0.32029(7) 0.0431(6) Uani 1 1 d . . . . .
H25A H 0.623556 0.165497 0.317682 0.065 Uiso 1 1 calc R U . . .
H25B H 0.603205 0.098364 0.292999 0.065 Uiso 1 1 calc R U . . .
H25C H 0.645055 0.096425 0.339940 0.065 Uiso 1 1 calc R U . . .
C34 C 0.6963(2) 0.47105(18) 0.28376(8) 0.0583(8) Uani 1 1 d . . . . .
H34A H 0.717176 0.513334 0.295760 0.088 Uiso 1 1 calc R U . . .
H34B H 0.685547 0.476118 0.253698 0.088 Uiso 1 1 calc R U . . .
H34C H 0.750996 0.438437 0.288745 0.088 Uiso 1 1 calc R U . . .
C19 C 0.8111(2) 0.25316(13) 0.35199(10) 0.0515(7) Uani 1 1 d . . . . .
H19A H 0.884108 0.241169 0.358084 0.062 Uiso 1 1 calc R U . B 1
H19B H 0.768215 0.212997 0.354969 0.062 Uiso 1 1 calc R U . B 1
C17 C 0.78258(19) 0.27439(13) 0.42665(9) 0.0263(6) Uani 0.75 1 d . . P C 1
H17A H 0.845988 0.247170 0.429556 0.032 Uiso 0.75 1 calc R U P C 1
H17B H 0.786817 0.310917 0.446963 0.032 Uiso 0.75 1 calc R U P C 1
C22 C 0.96070(19) 0.34955(15) 0.39118(10) 0.0553(7) Uani 1 1 d . . . . .
H22A H 0.989946 0.323171 0.368479 0.083 Uiso 1 1 calc R U . . .
H22B H 0.969542 0.326130 0.417630 0.083 Uiso 1 1 calc R U . . .
H22C H 0.996831 0.391915 0.392567 0.083 Uiso 1 1 calc R U . . .
C24 C 0.4139(3) 0.03259(13) 0.33333(8) 0.0651(9) Uani 1 1 d . . . . .
H24A H 0.454710 0.002778 0.350884 0.098 Uiso 1 1 calc R U . . .
H24B H 0.420766 0.019405 0.304085 0.098 Uiso 1 1 calc R U . . .
H24C H 0.340614 0.030556 0.341569 0.098 Uiso 1 1 calc R U . . .
C20 C 0.8041(3) 0.27635(17) 0.30950(11) 0.0695(9) Uani 1 1 d . . . . .
H20A H 0.731254 0.285663 0.302677 0.104 Uiso 1 1 calc R U . . .
H20B H 0.830877 0.242537 0.290590 0.104 Uiso 1 1 calc R U . . .
H20C H 0.845321 0.316567 0.306440 0.104 Uiso 1 1 calc R U . . .
C18 C 0.7453(10) 0.2333(6) 0.4000(4) 0.063(3) Uani 0.25 1 d . . P C 2
H18A H 0.705623 0.209630 0.378194 0.075 Uiso 0.25 1 calc R U P C 2
H18B H 0.809776 0.208035 0.405187 0.075 Uiso 0.25 1 calc R U P C 2
C26 C 0.4603(2) 0.13430(11) 0.48351(6) 0.0369(5) Uani 1 1 d . . . . .
H26A H 0.529459 0.152851 0.488556 0.055 Uiso 1 1 calc R U . . .
H26B H 0.443161 0.103040 0.505706 0.055 Uiso 1 1 calc R U . . .
H26C H 0.408650 0.169747 0.483179 0.055 Uiso 1 1 calc R U . . .
H3A H 0.2898(19) 0.4376(13) 0.4796(8) 0.038(6) Uiso 1 1 d . . . . .
H H 0.507(2) 0.2709(12) 0.3554(8) 0.039(7) Uiso 1 1 d . . . . .
H3B H 0.249(2) 0.3846(12) 0.5100(8) 0.034(6) Uiso 1 1 d . . . . .

loop_
_atom_site_aniso_label
_atom_site_aniso_U_11
_atom_site_aniso_U_22
_atom_site_aniso_U_33
_atom_site_aniso_U_23
_atom_site_aniso_U_13
_atom_site_aniso_U_12
Si1 0.0216(3) 0.0159(2) 0.0257(3) 0.00067(19) 0.00240(19) -0.00151(19)
Si3 0.0272(3) 0.0173(2) 0.0247(3) 0.00351(19) -0.0009(2) -0.0025(2)
Al03 0.0209(3) 0.0150(3) 0.0195(3) 0.00084(19) -0.0035(2) -0.0002(2)
Si4 0.0329(3) 0.0205(3) 0.0219(3) -0.00272(19) -0.0068(2) 0.0010(2)
Si2 0.0295(3) 0.0314(3) 0.0223(3) 0.0044(2) 0.0013(2) -0.0014(2)
Mg06 0.0206(3) 0.0181(3) 0.0265(3) -0.0006(2) -0.0013(2) -0.0007(2)
N1 0.0263(8) 0.0172(7) 0.0170(7) -0.0021(6) -0.0029(6) -0.0021(6)
N5 0.0247(8) 0.0177(7) 0.0216(8) -0.0002(6) -0.0030(6) -0.0001(6)
N2 0.0245(8) 0.0255(8) 0.0260(8) 0.0028(7) -0.0082(6) -0.0002(7)
N4 0.0224(8) 0.0207(7) 0.0229(8) 0.0008(6) 0.0007(6) 0.0010(6)
N3 0.0289(9) 0.0234(9) 0.0601(12) 0.0051(8) 0.0085(8) 0.0085(7)
C1 0.0248(9) 0.0147(8) 0.0195(8) 0.0017(7) 0.0015(7) -0.0021(7)
C6 0.0186(8) 0.0174(8) 0.0208(8) -0.0022(7) 0.0025(7) 0.0027(7)
C7 0.0217(9) 0.0185(8) 0.0241(9) -0.0020(7) 0.0044(7) 0.0012(7)
C11 0.0181(8) 0.0198(9) 0.0242(9) 0.0006(7) -0.0003(7) 0.0025(7)
C10 0.0264(9) 0.0246(9) 0.0242(9) 0.0023(8) -0.0043(8) 0.0041(8)
C5 0.0351(10) 0.0177(9) 0.0169(8) 0.0019(7) -0.0045(7) -0.0075(8)
C8 0.0220(9) 0.0188(9) 0.0310(10) -0.0040(7) 0.0017(8) -0.0019(7)
C4 0.0451(12) 0.0199(9) 0.0169(8) -0.0007(7) -0.0029(8) -0.0076(8)
C9 0.0239(9) 0.0259(10) 0.0285(10) -0.0054(8) -0.0063(8) 0.0029(8)
C2 0.0308(10) 0.0198(9) 0.0246(9) -0.0025(7) 0.0045(8) -0.0011(8)
C3 0.0446(12) 0.0208(10) 0.0213(9) -0.0033(7) 0.0072(9) -0.0037(9)
C15 0.0361(11) 0.0241(10) 0.0236(9) 0.0008(8) -0.0104(8) -0.0072(8)
C29 0.0369(11) 0.0226(9) 0.0283(10) -0.0018(8) -0.0025(8) -0.0037(8)
C30 0.0289(10) 0.0222(9) 0.0379(11) -0.0030(8) 0.0068(9) -0.0005(8)
C27 0.0377(12) 0.0249(10) 0.0402(12) 0.0061(9) -0.0082(9) 0.0039(9)
C14 0.0301(10) 0.0213(9) 0.0278(10) 0.0051(8) -0.0019(8) -0.0024(8)
C13 0.0486(13) 0.0272(10) 0.0250(10) -0.0001(8) 0.0081(9) -0.0098(10)
C31 0.0344(11) 0.0235(10) 0.0391(11) 0.0030(9) 0.0020(9) -0.0074(9)
C23 0.0283(10) 0.0505(13) 0.0234(10) 0.0011(9) -0.0018(8) 0.0081(10)
C16 0.0268(11) 0.0365(12) 0.0468(13) 0.0122(10) -0.0127(10) 0.0016(9)
C32 0.0531(14) 0.0273(11) 0.0370(12) 0.0089(9) -0.0104(10) 0.0027(10)
C12 0.0456(13) 0.0365(12) 0.0384(12) -0.0070(10) -0.0174(10) -0.0019(10)
C33 0.0462(13) 0.0375(12) 0.0247(10) -0.0035(9) 0.0000(9) 0.0079(10)
C28 0.0426(13) 0.0353(12) 0.0629(16) 0.0048(11) 0.0050(12) -0.0152(11)
C21 0.0281(12) 0.0395(13) 0.0745(18) -0.0197(13) -0.0077(11) 0.0067(10)
C25 0.0347(12) 0.0665(16) 0.0282(11) -0.0098(11) -0.0053(9) 0.0219(12)
C34 0.0462(15) 0.094(2) 0.0351(13) 0.0155(14) 0.0055(11) -0.0184(15)
C19 0.0344(13) 0.0419(13) 0.078(2) -0.0206(14) -0.0017(12) 0.0024(11)
C17 0.0195(12) 0.0201(12) 0.0393(14) 0.0002(11) -0.0125(11) 0.0013(10)
C22 0.0309(13) 0.0555(16) 0.080(2) -0.0246(15) -0.0064(12) 0.0061(12)
C24 0.124(3) 0.0339(13) 0.0371(13) -0.0029(11) -0.0202(16) -0.0236(16)
C20 0.0540(18) 0.065(2) 0.089(2) -0.0031(18) 0.0020(17) 0.0187(16)
C18 0.052(7) 0.052(7) 0.084(9) -0.002(6) -0.013(6) 0.029(6)
C26 0.0586(15) 0.0283(11) 0.0238(10) 0.0051(8) 0.0039(10) -0.0043(10)

loop_
_atom_type_symbol
_atom_type_description
_atom_type_scat_dispersion_real
_atom_type_scat_dispersion_imag
_atom_type_scat_source
C C 0.0181 0.0091 'International Tables Vol C Tables 4.2.6.8 and 6.1.1.4'
H H 0.0000 0.0000 'International Tables Vol C Tables 4.2.6.8 and 6.1.1.4'
Al Al 0.2130 0.2455 'International Tables Vol C Tables 4.2.6.8 and 6.1.1.4'
Mg Mg 0.1719 0.1771 'International Tables Vol C Tables 4.2.6.8 and 6.1.1.4'
N N 0.0311 0.0180 'International Tables Vol C Tables 4.2.6.8 and 6.1.1.4'
Si Si 0.2541 0.3302 'International Tables Vol C Tables 4.2.6.8 and 6.1.1.4'

loop_
_geom_angle_atom_site_label_1
_geom_angle_atom_site_label_2
_geom_angle_atom_site_label_3
_geom_angle
_geom_angle_site_symmetry_1
_geom_angle_site_symmetry_3
_geom_angle_publ_flag
N4 Si1 Mg06 33.65(5) . . ?
N4 Si1 C29 110.45(8) . . ?
N4 Si1 C30 112.69(9) . . ?
N4 Si1 C31 114.43(9) . . ?
C29 Si1 Mg06 79.41(6) . . ?
C29 Si1 C31 105.38(10) . . ?
C30 Si1 Mg06 111.49(7) . . ?
C30 Si1 C29 106.50(10) . . ?
C30 Si1 C31 106.83(10) . . ?
C31 Si1 Mg06 138.17(7) . . ?
N5 Si3 C27 111.48(9) . . ?
N5 Si3 C28 114.95(10) . . ?
N5 Si3 C26 111.04(9) . . ?
C28 Si3 C27 106.67(11) . . ?
C28 Si3 C26 106.04(12) . . ?
C26 Si3 C27 106.11(11) . . ?
Mg06 Al03 H 46.5(9) . . ?
N1 Al03 Mg06 94.51(5) . . ?
N1 Al03 N2 87.95(7) . . ?
N1 Al03 H 110.6(9) . . ?
N5 Al03 Mg06 139.06(6) . . ?
N5 Al03 N1 126.43(7) . . ?
N5 Al03 N2 122.80(7) . . ?
N5 Al03 H 109.0(9) . . ?
N2 Al03 Mg06 49.86(5) . . ?
N2 Al03 H 94.9(9) . . ?
N5 Si4 C23 112.00(9) . . ?
N5 Si4 C25 110.47(9) . . ?
N5 Si4 C24 113.47(11) . . ?
C23 Si4 C25 108.05(10) . . ?
C23 Si4 C24 105.48(13) . . ?
C24 Si4 C25 107.05(15) . . ?
N4 Si2 Mg06 32.58(5) . . ?
N4 Si2 C32 114.23(10) . . ?
N4 Si2 C33 111.29(9) . . ?
N4 Si2 C34 111.92(10) . . ?
C32 Si2 Mg06 136.64(8) . . ?
C33 Si2 Mg06 80.87(7) . . ?
C33 Si2 C32 105.04(11) . . ?
C33 Si2 C34 106.21(13) . . ?
C34 Si2 Mg06 111.78(10) . . ?
C34 Si2 C32 107.60(13) . . ?
Si1 Mg06 Si2 56.393(17) . . ?
Si1 Mg06 H 126.2(7) . . ?
Al03 Mg06 Si1 124.61(2) . . ?
Al03 Mg06 Si2 124.34(3) . . ?
Al03 Mg06 H 36.1(7) . . ?
Si2 Mg06 H 93.5(7) . . ?
N2 Mg06 Si1 115.85(5) . . ?
N2 Mg06 Al03 42.79(4) . . ?
N2 Mg06 Si2 161.29(5) . . ?
N2 Mg06 N3 84.93(7) . . ?
N2 Mg06 C18 55.7(3) . . ?
N2 Mg06 H 77.8(7) . . ?
N4 Mg06 Si1 28.66(5) . . ?
N4 Mg06 Al03 130.84(5) . . ?
N4 Mg06 Si2 27.76(5) . . ?
N4 Mg06 N2 142.51(7) . . ?
N4 Mg06 N3 117.55(7) . . ?
N4 Mg06 C18 151.8(3) . . ?
N4 Mg06 H 112.1(7) . . ?
N3 Mg06 Si1 115.91(5) . . ?
N3 Mg06 Al03 111.54(5) . . ?
N3 Mg06 Si2 113.76(6) . . ?
N3 Mg06 C18 34.3(3) . . ?
N3 Mg06 H 117.0(7) . . ?
C18 Mg06 Si1 141.1(3) . . ?
C18 Mg06 Al03 77.4(3) . . ?
C18 Mg06 Si2 142.0(3) . . ?
C18 Mg06 H 91.0(8) . . ?
C1 N1 Al03 131.86(12) . . ?
C1 N1 C5 115.19(15) . . ?
C5 N1 Al03 112.53(13) . . ?
Si3 N5 Al03 121.21(9) . . ?
Si3 N5 Si4 120.06(9) . . ?
Si4 N5 Al03 117.77(9) . . ?
Al03 N2 Mg06 87.35(6) . . ?
C15 N2 Al03 107.72(12) . . ?
C15 N2 Mg06 121.11(12) . . ?
C15 N2 C16 112.18(16) . . ?
C16 N2 Al03 121.74(14) . . ?
C16 N2 Mg06 105.44(13) . . ?
Si1 N4 Mg06 117.69(9) . . ?
Si2 N4 Si1 122.56(9) . . ?
Si2 N4 Mg06 119.66(9) . . ?
C21 N3 Mg06 108.19(13) . . ?
C21 N3 C17 104.5(2) . . ?
C21 N3 C18 150.3(5) . . ?
C19 N3 Mg06 118.11(16) . . ?
C19 N3 C21 112.16(19) . . ?
C19 N3 C17 110.65(19) . . ?
C19 N3 C18 73.1(5) . . ?
C17 N3 Mg06 101.96(13) . . ?
C18 N3 Mg06 93.0(4) . . ?
N1 C1 C6 116.03(15) . . ?
C2 C1 N1 123.73(17) . . ?
C2 C1 C6 120.22(17) . . ?
C7 C6 C1 120.30(16) . . ?
C11 C6 C1 119.93(16) . . ?
C11 C6 C7 119.72(16) . . ?
C6 C7 C13 120.94(17) . . ?
C8 C7 C6 119.28(17) . . ?
C8 C7 C13 119.74(17) . . ?
C6 C11 C14 120.90(16) . . ?
C10 C11 C6 119.22(17) . . ?
C10 C11 C14 119.86(17) . . ?
C11 C10 H10 119.1 . . ?
C11 C10 C9 121.76(18) . . ?
C9 C10 H10 119.1 . . ?
N1 C5 C15 113.27(16) . . ?
C4 C5 N1 124.27(19) . . ?
C4 C5 C15 122.45(17) . . ?
C7 C8 H8 119.1 . . ?
C9 C8 C7 121.84(17) . . ?
C9 C8 H8 119.1 . . ?
C5 C4 H4 118.5 . . ?
C5 C4 C3 123.07(18) . . ?
C3 C4 H4 118.5 . . ?
C10 C9 C12 120.76(19) . . ?
C8 C9 C10 118.17(17) . . ?
C8 C9 C12 121.06(19) . . ?
C1 C2 H2 118.2 . . ?
C1 C2 C3 123.55(19) . . ?
C3 C2 H2 118.2 . . ?
C4 C3 C2 110.14(16) . . ?
C4 C3 H3A 109.5(14) . . ?
C4 C3 H3B 112.6(15) . . ?
C2 C3 H3A 109.5(14) . . ?
C2 C3 H3B 111.0(15) . . ?
H3A C3 H3B 104(2) . . ?
N2 C15 C5 109.08(15) . . ?
N2 C15 H15A 109.9 . . ?
N2 C15 H15B 109.9 . . ?
C5 C15 H15A 109.9 . . ?
C5 C15 H15B 109.9 . . ?
H15A C15 H15B 108.3 . . ?
Si1 C29 H29A 109.5 . . ?
Si1 C29 H29B 109.5 . . ?
Si1 C29 H29C 109.5 . . ?
H29A C29 H29B 109.5 . . ?
H29A C29 H29C 109.5 . . ?
H29B C29 H29C 109.5 . . ?
Si1 C30 H30A 109.5 . . ?
Si1 C30 H30B 109.5 . . ?
Si1 C30 H30C 109.5 . . ?
H30A C30 H30B 109.5 . . ?
H30A C30 H30C 109.5 . . ?
H30B C30 H30C 109.5 . . ?
Si3 C27 H27A 109.5 . . ?
Si3 C27 H27B 109.5 . . ?
Si3 C27 H27C 109.5 . . ?
H27A C27 H27B 109.5 . . ?
H27A C27 H27C 109.5 . . ?
H27B C27 H27C 109.5 . . ?
C11 C14 H14A 109.5 . . ?
C11 C14 H14B 109.5 . . ?
C11 C14 H14C 109.5 . . ?
H14A C14 H14B 109.5 . . ?
H14A C14 H14C 109.5 . . ?
H14B C14 H14C 109.5 . . ?
C7 C13 H13A 109.5 . . ?
C7 C13 H13B 109.5 . . ?
C7 C13 H13C 109.5 . . ?
H13A C13 H13B 109.5 . . ?
H13A C13 H13C 109.5 . . ?
H13B C13 H13C 109.5 . . ?
Si1 C31 H31A 109.5 . . ?
Si1 C31 H31B 109.5 . . ?
Si1 C31 H31C 109.5 . . ?
H31A C31 H31B 109.5 . . ?
H31A C31 H31C 109.5 . . ?
H31B C31 H31C 109.5 . . ?
Si4 C23 H23A 109.5 . . ?
Si4 C23 H23B 109.5 . . ?
Si4 C23 H23C 109.5 . . ?
H23A C23 H23B 109.5 . . ?
H23A C23 H23C 109.5 . . ?
H23B C23 H23C 109.5 . . ?
N2 C16 H16A 109.1 . . ?
N2 C16 H16B 109.1 . . ?
N2 C16 C17 113.28(18) . . ?
H16A C16 H16B 107.9 . . ?
C18 C16 N2 112.3(5) . . ?
C18 C16 H16A 109.1 . . ?
C18 C16 H16B 109.1 . . ?
Si2 C32 H32A 109.5 . . ?
Si2 C32 H32B 109.5 . . ?
Si2 C32 H32C 109.5 . . ?
H32A C32 H32B 109.5 . . ?
H32A C32 H32C 109.5 . . ?
H32B C32 H32C 109.5 . . ?
C9 C12 H12A 109.5 . . ?
C9 C12 H12B 109.5 . . ?
C9 C12 H12C 109.5 . . ?
H12A C12 H12B 109.5 . . ?
H12A C12 H12C 109.5 . . ?
H12B C12 H12C 109.5 . . ?
Si2 C33 H33A 109.5 . . ?
Si2 C33 H33B 109.5 . . ?
Si2 C33 H33C 109.5 . . ?
H33A C33 H33B 109.5 . . ?
H33A C33 H33C 109.5 . . ?
H33B C33 H33C 109.5 . . ?
Si3 C28 H28A 109.5 . . ?
Si3 C28 H28B 109.5 . . ?
Si3 C28 H28C 109.5 . . ?
H28A C28 H28B 109.5 . . ?
H28A C28 H28C 109.5 . . ?
H28B C28 H28C 109.5 . . ?
N3 C21 H21A 108.0 . . ?
N3 C21 H21B 108.0 . . ?
N3 C21 C22 117.0(2) . . ?
H21A C21 H21B 107.3 . . ?
C22 C21 H21A 108.0 . . ?
C22 C21 H21B 108.0 . . ?
Si4 C25 H25A 109.5 . . ?
Si4 C25 H25B 109.5 . . ?
Si4 C25 H25C 109.5 . . ?
H25A C25 H25B 109.5 . . ?
H25A C25 H25C 109.5 . . ?
H25B C25 H25C 109.5 . . ?
Si2 C34 H34A 109.5 . . ?
Si2 C34 H34B 109.5 . . ?
Si2 C34 H34C 109.5 . . ?
H34A C34 H34B 109.5 . . ?
H34A C34 H34C 109.5 . . ?
H34B C34 H34C 109.5 . . ?
N3 C19 H19A 109.0 . . ?
N3 C19 H19B 109.0 . . ?
N3 C19 C18 55.9(4) . . ?
H19A C19 H19B 107.8 . . ?
C20 C19 N3 112.9(2) . . ?
C20 C19 H19A 109.0 . . ?
C20 C19 H19B 109.0 . . ?
C20 C19 C18 148.2(4) . . ?
N3 C17 H17A 109.7 . . ?
N3 C17 H17B 109.7 . . ?
C16 C17 N3 109.70(19) . . ?
C16 C17 H17A 109.7 . . ?
C16 C17 H17B 109.7 . . ?
H17A C17 H17B 108.2 . . ?
C21 C22 H22A 109.5 . . ?
C21 C22 H22B 109.5 . . ?
C21 C22 H22C 109.5 . . ?
H22A C22 H22B 109.5 . . ?
H22A C22 H22C 109.5 . . ?
H22B C22 H22C 109.5 . . ?
Si4 C24 H24A 109.5 . . ?
Si4 C24 H24B 109.5 . . ?
Si4 C24 H24C 109.5 . . ?
H24A C24 H24B 109.5 . . ?
H24A C24 H24C 109.5 . . ?
H24B C24 H24C 109.5 . . ?
C19 C20 H20A 109.5 . . ?
C19 C20 H20B 109.5 . . ?
C19 C20 H20C 109.5 . . ?
H20A C20 H20B 109.5 . . ?
H20A C20 H20C 109.5 . . ?
H20B C20 H20C 109.5 . . ?
N3 C18 H18A 108.2 . . ?
N3 C18 H18B 108.2 . . ?
C16 C18 N3 116.2(8) . . ?
C16 C18 H18A 108.2 . . ?
C16 C18 H18B 108.2 . . ?
H18A C18 H18B 107.4 . . ?
Si3 C26 H26A 109.5 . . ?
Si3 C26 H26B 109.5 . . ?
Si3 C26 H26C 109.5 . . ?
H26A C26 H26B 109.5 . . ?
H26A C26 H26C 109.5 . . ?
H26B C26 H26C 109.5 . . ?

loop_
_geom_bond_atom_site_label_1
_geom_bond_atom_site_label_2
_geom_bond_distance
_geom_bond_site_symmetry_2
_geom_bond_publ_flag
Si1 Mg06 3.1572(8) . ?
Si1 N4 1.7100(16) . ?
Si1 C29 1.881(2) . ?
Si1 C30 1.874(2) . ?
Si1 C31 1.881(2) . ?
Si3 N5 1.7333(16) . ?
Si3 C27 1.875(2) . ?
Si3 C28 1.868(2) . ?
Si3 C26 1.873(2) . ?
Al03 Mg06 2.8074(8) . ?
Al03 N1 1.8633(16) . ?
Al03 N5 1.8272(16) . ?
Al03 N2 1.9092(17) . ?
Al03 H 1.67(2) . ?
Si4 N5 1.7434(16) . ?
Si4 C23 1.859(2) . ?
Si4 C25 1.871(2) . ?
Si4 C24 1.870(3) . ?
Si2 Mg06 3.1886(8) . ?
Si2 N4 1.7092(16) . ?
Si2 C32 1.878(2) . ?
Si2 C33 1.876(2) . ?
Si2 C34 1.877(3) . ?
Mg06 N2 2.1485(17) . ?
Mg06 N4 1.9758(17) . ?
Mg06 N3 2.2018(19) . ?
Mg06 C18 2.764(10) . ?
Mg06 H 2.05(3) . ?
N1 C1 1.399(2) . ?
N1 C5 1.411(2) . ?
N2 C15 1.478(3) . ?
N2 C16 1.481(3) . ?
N3 C21 1.491(3) . ?
N3 C19 1.465(3) . ?
N3 C17 1.529(3) . ?
N3 C18 1.560(13) . ?
C1 C6 1.497(2) . ?
C1 C2 1.345(3) . ?
C6 C7 1.405(3) . ?
C6 C11 1.403(3) . ?
C7 C8 1.391(3) . ?
C7 C13 1.499(3) . ?
C11 C10 1.390(3) . ?
C11 C14 1.510(3) . ?
C10 H10 0.9500 . ?
C10 C9 1.396(3) . ?
C5 C4 1.344(3) . ?
C5 C15 1.502(3) . ?
C8 H8 0.9500 . ?
C8 C9 1.385(3) . ?
C4 H4 0.9500 . ?
C4 C3 1.488(3) . ?
C9 C12 1.506(3) . ?
C2 H2 0.9500 . ?
C2 C3 1.498(3) . ?
C3 H3A 1.01(3) . ?
C3 H3B 0.96(3) . ?
C15 H15A 0.9900 . ?
C15 H15B 0.9900 . ?
C29 H29A 0.9800 . ?
C29 H29B 0.9800 . ?
C29 H29C 0.9800 . ?
C30 H30A 0.9800 . ?
C30 H30B 0.9800 . ?
C30 H30C 0.9800 . ?
C27 H27A 0.9800 . ?
C27 H27B 0.9800 . ?
C27 H27C 0.9800 . ?
C14 H14A 0.9800 . ?
C14 H14B 0.9800 . ?
C14 H14C 0.9800 . ?
C13 H13A 0.9800 . ?
C13 H13B 0.9800 . ?
C13 H13C 0.9800 . ?
C31 H31A 0.9800 . ?
C31 H31B 0.9800 . ?
C31 H31C 0.9800 . ?
C23 H23A 0.9800 . ?
C23 H23B 0.9800 . ?
C23 H23C 0.9800 . ?
C16 H16A 0.9900 . ?
C16 H16B 0.9900 . ?
C16 C17 1.505(3) . ?
C16 C18 1.359(14) . ?
C32 H32A 0.9800 . ?
C32 H32B 0.9800 . ?
C32 H32C 0.9800 . ?
C12 H12A 0.9800 . ?
C12 H12B 0.9800 . ?
C12 H12C 0.9800 . ?
C33 H33A 0.9800 . ?
C33 H33B 0.9800 . ?
C33 H33C 0.9800 . ?
C28 H28A 0.9800 . ?
C28 H28B 0.9800 . ?
C28 H28C 0.9800 . ?
C21 H21A 0.9900 . ?
C21 H21B 0.9900 . ?
C21 C22 1.531(3) . ?
C25 H25A 0.9800 . ?
C25 H25B 0.9800 . ?
C25 H25C 0.9800 . ?
C34 H34A 0.9800 . ?
C34 H34B 0.9800 . ?
C34 H34C 0.9800 . ?
C19 H19A 0.9900 . ?
C19 H19B 0.9900 . ?
C19 C20 1.446(4) . ?
C19 C18 1.803(14) . ?
C17 H17A 0.9900 . ?
C17 H17B 0.9900 . ?
C22 H22A 0.9800 . ?
C22 H22B 0.9800 . ?
C22 H22C 0.9800 . ?
C24 H24A 0.9800 . ?
C24 H24B 0.9800 . ?
C24 H24C 0.9800 . ?
C20 H20A 0.9800 . ?
C20 H20B 0.9800 . ?
C20 H20C 0.9800 . ?
C18 H18A 0.9900 . ?
C18 H18B 0.9900 . ?
C26 H26A 0.9800 . ?
C26 H26B 0.9800 . ?
C26 H26C 0.9800 . ?

loop_
_geom_torsion_atom_site_label_1
_geom_torsion_atom_site_label_2
_geom_torsion_atom_site_label_3
_geom_torsion_atom_site_label_4
_geom_torsion
_geom_torsion_site_symmetry_1
_geom_torsion_site_symmetry_2
_geom_torsion_site_symmetry_3
_geom_torsion_site_symmetry_4
_geom_torsion_publ_flag
Al03 N1 C1 C6 5.0(2) . . . . ?
Al03 N1 C1 C2 -173.52(15) . . . . ?
Al03 N1 C5 C4 173.83(15) . . . . ?
Al03 N1 C5 C15 -7.39(19) . . . . ?
Al03 N2 C15 C5 -32.64(17) . . . . ?
Al03 N2 C16 C17 132.58(18) . . . . ?
Al03 N2 C16 C18 74.5(7) . . . . ?
Mg06 Si1 N4 Si2 176.59(18) . . . . ?
Mg06 Al03 N1 C1 112.84(15) . . . . ?
Mg06 Al03 N1 C5 -59.23(12) . . . . ?
Mg06 Al03 N5 Si3 117.64(9) . . . . ?
Mg06 Al03 N5 Si4 -51.17(13) . . . . ?
Mg06 Si2 N4 Si1 -176.52(18) . . . . ?
Mg06 N2 C15 C5 65.18(18) . . . . ?
Mg06 N2 C16 C17 36.0(2) . . . . ?
Mg06 N2 C16 C18 -22.1(7) . . . . ?
Mg06 N3 C21 C22 172.0(2) . . . . ?
Mg06 N3 C19 C20 61.6(3) . . . . ?
Mg06 N3 C19 C18 -84.3(5) . . . . ?
Mg06 N3 C17 C16 44.5(2) . . . . ?
Mg06 N3 C18 C16 -56.0(8) . . . . ?
N1 Al03 N5 Si3 -62.06(13) . . . . ?
N1 Al03 N5 Si4 129.13(9) . . . . ?
N1 C1 C6 C7 86.9(2) . . . . ?
N1 C1 C6 C11 -95.74(19) . . . . ?
N1 C1 C2 C3 2.7(3) . . . . ?
N1 C5 C4 C3 -0.2(3) . . . . ?
N1 C5 C15 N2 26.7(2) . . . . ?
N5 Al03 N1 C1 -67.36(18) . . . . ?
N5 Al03 N1 C5 120.57(13) . . . . ?
N2 Al03 N1 C1 162.30(16) . . . . ?
N2 Al03 N1 C5 -9.76(13) . . . . ?
N2 Al03 N5 Si3 52.95(13) . . . . ?
N2 Al03 N5 Si4 -115.86(10) . . . . ?
N2 C16 C17 N3 -57.9(3) . . . . ?
N2 C16 C18 N3 58.2(10) . . . . ?
C1 N1 C5 C4 0.4(3) . . . . ?
C1 N1 C5 C15 179.13(15) . . . . ?
C1 C6 C7 C8 177.23(16) . . . . ?
C1 C6 C7 C13 -0.7(3) . . . . ?
C1 C6 C11 C10 -177.63(17) . . . . ?
C1 C6 C11 C14 0.4(3) . . . . ?
C1 C2 C3 C4 -2.2(3) . . . . ?
C6 C1 C2 C3 -175.78(17) . . . . ?
C6 C7 C8 C9 0.8(3) . . . . ?
C6 C11 C10 C9 0.0(3) . . . . ?
C7 C6 C11 C10 -0.2(3) . . . . ?
C7 C6 C11 C14 177.82(16) . . . . ?
C7 C8 C9 C10 -1.0(3) . . . . ?
C7 C8 C9 C12 177.76(19) . . . . ?
C11 C6 C7 C8 -0.2(3) . . . . ?
C11 C6 C7 C13 -178.08(18) . . . . ?
C11 C10 C9 C8 0.6(3) . . . . ?
C11 C10 C9 C12 -178.17(19) . . . . ?
C5 N1 C1 C6 176.92(15) . . . . ?
C5 N1 C1 C2 -1.6(2) . . . . ?
C5 C4 C3 C2 1.0(3) . . . . ?
C4 C5 C15 N2 -154.53(18) . . . . ?
C2 C1 C6 C7 -94.5(2) . . . . ?
C2 C1 C6 C11 82.9(2) . . . . ?
C15 N2 C16 C17 -97.7(2) . . . . ?
C15 N2 C16 C18 -155.8(6) . . . . ?
C15 C5 C4 C3 -178.84(17) . . . . ?
C29 Si1 N4 Si2 -159.51(11) . . . . ?
C29 Si1 N4 Mg06 23.90(12) . . . . ?
C30 Si1 N4 Si2 81.51(13) . . . . ?
C30 Si1 N4 Mg06 -95.08(11) . . . . ?
C27 Si3 N5 Al03 -109.81(12) . . . . ?
C27 Si3 N5 Si4 58.75(13) . . . . ?
C14 C11 C10 C9 -178.05(17) . . . . ?
C13 C7 C8 C9 178.73(18) . . . . ?
C31 Si1 N4 Si2 -40.80(14) . . . . ?
C31 Si1 N4 Mg06 142.61(10) . . . . ?
C23 Si4 N5 Si3 144.08(11) . . . . ?
C23 Si4 N5 Al03 -46.98(13) . . . . ?
C16 N2 C15 C5 -169.25(16) . . . . ?
C32 Si2 N4 Si1 -35.59(15) . . . . ?
C32 Si2 N4 Mg06 140.93(11) . . . . ?
C33 Si2 N4 Si1 -154.33(11) . . . . ?
C33 Si2 N4 Mg06 22.19(13) . . . . ?
C28 Si3 N5 Al03 128.65(12) . . . . ?
C28 Si3 N5 Si4 -62.79(14) . . . . ?
C21 N3 C19 C20 -65.2(3) . . . . ?
C21 N3 C19 C18 148.9(5) . . . . ?
C21 N3 C17 C16 157.10(19) . . . . ?
C21 N3 C18 C16 80.3(12) . . . . ?
C25 Si4 N5 Si3 -95.42(13) . . . . ?
C25 Si4 N5 Al03 73.52(13) . . . . ?
C34 Si2 N4 Si1 87.00(16) . . . . ?
C34 Si2 N4 Mg06 -96.48(15) . . . . ?
C19 N3 C21 C22 -56.0(3) . . . . ?
C19 N3 C17 C16 -82.0(2) . . . . ?
C19 N3 C18 C16 -174.5(10) . . . . ?
C17 N3 C21 C22 64.0(3) . . . . ?
C17 N3 C19 C20 178.5(2) . . . . ?
C24 Si4 N5 Si3 24.79(18) . . . . ?
C24 Si4 N5 Al03 -166.27(15) . . . . ?
C18 N3 C21 C22 38.7(10) . . . . ?
C18 N3 C19 C20 145.9(5) . . . . ?
C26 Si3 N5 Al03 8.29(14) . . . . ?
C26 Si3 N5 Si4 176.85(11) . . . . ?
